data_4330941
loop_
_publ_author_name
'William T. Eckenhoff'
'Ashley B. Biernesser'
'Tomislav Pintauer'

_publ_section_title
;
 Kinetic and Mechanistic Aspects of Atom Transfer Radical Addition (ATRA)
 Catalyzed by Copper Complexes with Tris(2-pyridylmethyl)amine
;
_journal_name_full 'Inorganic Chemistry'
_journal_page_first 11917
_journal_page_last 11929
_journal_paper_doi 10.1021/ic3018198
_journal_volume 51
_journal_year 2012
_chemical_formula_moiety 'C54 H45 Cu P3, C24 H20 B, C18 H15 P, C3 H6 O'
_chemical_formula_sum 'C99 H86 B Cu O P4'
_chemical_formula_weight 1489.91
_chemical_name_common '[Cu(PPh3)3(PPh3)][BPh4]'
_chemical_name_systematic
; 
 ? 
;
_space_group_IT_number 2
_symmetry_cell_setting triclinic
_symmetry_space_group_name_Hall '-P 1'
_symmetry_space_group_name_H-M 'P -1'
_atom_sites_solution_hydrogens geom
_atom_sites_solution_primary direct
_atom_sites_solution_secondary difmap
_audit_creation_method SHELXL-97
_cell_angle_alpha 91.395(2)
_cell_angle_beta 91.568(3)
_cell_angle_gamma 90.929(2)
_cell_formula_units_Z 2
_cell_length_a 14.8893(6)
_cell_length_b 15.7278(6)
_cell_length_c 16.8133(6)
_cell_measurement_reflns_used 3789
_cell_measurement_temperature 150(2)
_cell_measurement_theta_max 28.87
_cell_measurement_theta_min 2.22
_cell_volume 3934.1(3)
_computing_cell_refinement 'SAINT (Bruker, 1998)'
_computing_data_collection 'SMART (Bruker, 1998)'
_computing_data_reduction SAINT
_computing_molecular_graphics 'SHELXTL (Sheldrick, 2000)'
_computing_publication_material 'ORTEP-3 for Windows (Faruggia, 1997)'
_computing_structure_refinement 'SHELXL-97 (Sheldrick, 1997)'
_computing_structure_solution 'SHELXS-97 (Sheldrick, 1997)'
_diffrn_ambient_temperature 150(2)
_diffrn_measured_fraction_theta_full 0.981
_diffrn_measured_fraction_theta_max 0.981
_diffrn_measurement_device_type 'Bruker SMART APEX II CCD Platform'
_diffrn_measurement_method '\w scans'
_diffrn_radiation_monochromator graphite
_diffrn_radiation_source 'fine-focus sealed tube'
_diffrn_radiation_type MoK\a
_diffrn_radiation_wavelength 0.71073
_diffrn_reflns_av_R_equivalents 0.0394
_diffrn_reflns_av_sigmaI/netI 0.0391
_diffrn_reflns_limit_h_max 19
_diffrn_reflns_limit_h_min -19
_diffrn_reflns_limit_k_max 20
_diffrn_reflns_limit_k_min -20
_diffrn_reflns_limit_l_max 22
_diffrn_reflns_limit_l_min 0
_diffrn_reflns_number 113420
_diffrn_reflns_theta_full 27.88
_diffrn_reflns_theta_max 27.88
_diffrn_reflns_theta_min 1.21
_exptl_absorpt_coefficient_mu 0.409
_exptl_absorpt_correction_T_max 0.9161
_exptl_absorpt_correction_T_min 0.8680
_exptl_absorpt_correction_type multi-scan
_exptl_absorpt_process_details 'TWINABS (Sheldrick, 2008)'
_exptl_crystal_colour colorless
_exptl_crystal_density_diffrn 1.258
_exptl_crystal_description rhomboid
_exptl_crystal_F_000 1564
_exptl_crystal_size_max 0.36
_exptl_crystal_size_mid 0.33
_exptl_crystal_size_min 0.22
_refine_diff_density_max 0.323
_refine_diff_density_min -0.391
_refine_diff_density_rms 0.052
_refine_ls_extinction_method none
_refine_ls_goodness_of_fit_ref 1.043
_refine_ls_hydrogen_treatment constr
_refine_ls_matrix_type full
_refine_ls_number_parameters 985
_refine_ls_number_reflns 18431
_refine_ls_number_restraints 27
_refine_ls_restrained_S_all 1.043
_refine_ls_R_factor_all 0.0450
_refine_ls_R_factor_gt 0.0352
_refine_ls_shift/su_max 0.001
_refine_ls_shift/su_mean 0.000
_refine_ls_structure_factor_coef Fsqd
_refine_ls_weighting_details 'calc w=1/[\s^2^(Fo^2^)+(0.0328P)^2^+1.4833P] where P=(Fo^2^+2Fc^2^)/3'
_refine_ls_weighting_scheme calc
_refine_ls_wR_factor_gt 0.0823
_refine_ls_wR_factor_ref 0.0879
_reflns_number_gt 16000
_reflns_number_total 18431
_reflns_threshold_expression >2sigma(I)
_cod_data_source_file ic3018198_si_002_4.cif
_cod_data_source_block '[Cu(PPh3)(PPh3)][BPh4]'
_cod_database_code 4330941

loop_
_symmetry_equiv_pos_as_xyz
'x, y, z'
'-x, -y, -z'

loop_
_atom_site_label
_atom_site_type_symbol
_atom_site_fract_x
_atom_site_fract_y
_atom_site_fract_z
_atom_site_U_iso_or_equiv
_atom_site_adp_type
_atom_site_occupancy
_atom_site_symmetry_multiplicity
_atom_site_calc_flag
_atom_site_refinement_flags
_atom_site_disorder_assembly
_atom_site_disorder_group
Cu1 Cu 0.326366(15) 0.266821(13) 0.283300(12) 0.01843(5) Uani 1 1 d . . .
P1 P 0.43907(3) 0.25763(3) 0.38007(3) 0.02002(9) Uani 1 1 d . . .
P2 P 0.24943(3) 0.14099(3) 0.25082(3) 0.01852(9) Uani 1 1 d . . .
P3 P 0.26284(3) 0.39669(3) 0.25774(3) 0.01818(9) Uani 1 1 d . . .
P4 P 0.46762(3) 0.25474(3) 0.08767(3) 0.02165(10) Uani 1 1 d . . .
C1 C 0.39707(13) 0.26642(11) 0.48122(10) 0.0214(4) Uani 1 1 d . . .
C2 C 0.43698(14) 0.22453(12) 0.54523(11) 0.0288(4) Uani 1 1 d . . .
H2 H 0.4895 0.1921 0.5374 0.035 Uiso 1 1 calc R . .
C3 C 0.40016(16) 0.23010(13) 0.62017(11) 0.0332(5) Uani 1 1 d . . .
H3 H 0.4274 0.2012 0.6633 0.040 Uiso 1 1 calc R . .
C4 C 0.32409(16) 0.27759(13) 0.63242(11) 0.0337(5) Uani 1 1 d . . .
H4 H 0.2988 0.2807 0.6836 0.040 Uiso 1 1 calc R . .
C5 C 0.28527(15) 0.32027(14) 0.57025(12) 0.0343(5) Uani 1 1 d . . .
H5 H 0.2336 0.3536 0.5787 0.041 Uiso 1 1 calc R . .
C6 C 0.32145(14) 0.31471(12) 0.49502(11) 0.0279(4) Uani 1 1 d . . .
H6 H 0.2941 0.3443 0.4524 0.033 Uiso 1 1 calc R . .
C7 C 0.50281(13) 0.15924(12) 0.38252(10) 0.0243(4) Uani 1 1 d . . .
C8 C 0.59437(15) 0.15781(13) 0.36895(12) 0.0328(4) Uani 1 1 d . . .
H8 H 0.6259 0.2088 0.3573 0.039 Uiso 1 1 calc R . .
C9 C 0.63987(17) 0.08103(15) 0.37251(14) 0.0431(6) Uani 1 1 d . . .
H9 H 0.7026 0.0801 0.3637 0.052 Uiso 1 1 calc R . .
C10 C 0.59482(18) 0.00702(14) 0.38861(14) 0.0437(6) Uani 1 1 d . . .
H10 H 0.6264 -0.0449 0.3910 0.052 Uiso 1 1 calc R . .
C11 C 0.50355(17) 0.00777(13) 0.40137(12) 0.0369(5) Uani 1 1 d . . .
H11 H 0.4724 -0.0436 0.4124 0.044 Uiso 1 1 calc R . .
C12 C 0.45743(15) 0.08347(12) 0.39809(11) 0.0294(4) Uani 1 1 d . . .
H12 H 0.3946 0.0838 0.4065 0.035 Uiso 1 1 calc R . .
C13 C 0.52585(12) 0.33997(11) 0.37662(10) 0.0224(4) Uani 1 1 d . . .
C14 C 0.55830(13) 0.36053(12) 0.30240(11) 0.0275(4) Uani 1 1 d . . .
H14 H 0.5343 0.3319 0.2559 0.033 Uiso 1 1 calc R . .
C15 C 0.62483(15) 0.42187(14) 0.29553(13) 0.0359(5) Uani 1 1 d . . .
H15 H 0.6476 0.4342 0.2448 0.043 Uiso 1 1 calc R . .
C16 C 0.65816(16) 0.46518(15) 0.36247(15) 0.0430(5) Uani 1 1 d . . .
H16 H 0.7035 0.5078 0.3578 0.052 Uiso 1 1 calc R . .
C17 C 0.62583(17) 0.44671(16) 0.43646(15) 0.0465(6) Uani 1 1 d . . .
H17 H 0.6485 0.4772 0.4824 0.056 Uiso 1 1 calc R . .
C18 C 0.56035(15) 0.38376(14) 0.44413(12) 0.0350(5) Uani 1 1 d . . .
H18 H 0.5391 0.3706 0.4952 0.042 Uiso 1 1 calc R . .
C19 C 0.32168(13) 0.04878(11) 0.24229(10) 0.0214(3) Uani 1 1 d . . .
C20 C 0.40361(13) 0.05938(12) 0.20531(10) 0.0248(4) Uani 1 1 d . . .
H20 H 0.4217 0.1142 0.1885 0.030 Uiso 1 1 calc R . .
C21 C 0.45906(14) -0.00958(13) 0.19279(11) 0.0310(4) Uani 1 1 d . . .
H21 H 0.5149 -0.0021 0.1677 0.037 Uiso 1 1 calc R . .
C22 C 0.43227(16) -0.08907(13) 0.21722(12) 0.0350(5) Uani 1 1 d . . .
H22 H 0.4694 -0.1366 0.2078 0.042 Uiso 1 1 calc R . .
C23 C 0.35185(16) -0.09988(13) 0.25522(13) 0.0359(5) Uani 1 1 d . . .
H23 H 0.3345 -0.1546 0.2726 0.043 Uiso 1 1 calc R . .
C24 C 0.29631(14) -0.03108(12) 0.26808(12) 0.0286(4) Uani 1 1 d . . .
H24 H 0.2412 -0.0386 0.2944 0.034 Uiso 1 1 calc R . .
C25 C 0.17543(13) 0.13073(11) 0.16234(10) 0.0220(4) Uani 1 1 d . . .
C26 C 0.17589(14) 0.05963(13) 0.11092(11) 0.0292(4) Uani 1 1 d . . .
H26 H 0.2179 0.0157 0.1196 0.035 Uiso 1 1 calc R . .
C27 C 0.11440(16) 0.05331(16) 0.04670(12) 0.0401(5) Uani 1 1 d . . .
H27 H 0.1146 0.0049 0.0118 0.048 Uiso 1 1 calc R . .
C28 C 0.05335(16) 0.11684(17) 0.03354(12) 0.0415(6) Uani 1 1 d . . .
H28 H 0.0118 0.1122 -0.0103 0.050 Uiso 1 1 calc R . .
C29 C 0.05275(15) 0.18747(15) 0.08437(12) 0.0365(5) Uani 1 1 d . . .
H29 H 0.0109 0.2314 0.0754 0.044 Uiso 1 1 calc R . .
C30 C 0.11316(14) 0.19384(13) 0.14823(11) 0.0279(4) Uani 1 1 d . . .
H30 H 0.1121 0.2422 0.1831 0.033 Uiso 1 1 calc R . .
C31 C 0.17223(13) 0.11621(11) 0.33012(10) 0.0213(4) Uani 1 1 d . . .
C32 C 0.19740(15) 0.14020(13) 0.40788(11) 0.0296(4) Uani 1 1 d . . .
H32 H 0.2549 0.1656 0.4186 0.036 Uiso 1 1 calc R . .
C33 C 0.13949(17) 0.12744(14) 0.46997(12) 0.0390(5) Uani 1 1 d . . .
H33 H 0.1575 0.1440 0.5228 0.047 Uiso 1 1 calc R . .
C34 C 0.05581(17) 0.09071(14) 0.45484(13) 0.0396(5) Uani 1 1 d . . .
H34 H 0.0157 0.0830 0.4971 0.047 Uiso 1 1 calc R . .
C35 C 0.03052(16) 0.06526(14) 0.37838(13) 0.0381(5) Uani 1 1 d . . .
H35 H -0.0266 0.0388 0.3682 0.046 Uiso 1 1 calc R . .
C36 C 0.08843(14) 0.07818(13) 0.31577(12) 0.0297(4) Uani 1 1 d . . .
H36 H 0.0704 0.0609 0.2631 0.036 Uiso 1 1 calc R . .
C37 C 0.18849(12) 0.41315(11) 0.34128(10) 0.0209(4) Uani 1 1 d . . .
C38 C 0.13411(13) 0.34497(13) 0.36280(11) 0.0278(4) Uani 1 1 d . . .
H38 H 0.1318 0.2945 0.3306 0.033 Uiso 1 1 calc R . .
C39 C 0.08321(14) 0.34995(14) 0.43074(12) 0.0338(5) Uani 1 1 d . . .
H39 H 0.0466 0.3030 0.4450 0.041 Uiso 1 1 calc R . .
C40 C 0.08599(15) 0.42356(15) 0.47764(12) 0.0374(5) Uani 1 1 d . . .
H40 H 0.0518 0.4270 0.5244 0.045 Uiso 1 1 calc R . .
C41 C 0.13845(15) 0.49178(15) 0.45629(12) 0.0353(5) Uani 1 1 d . . .
H41 H 0.1394 0.5425 0.4882 0.042 Uiso 1 1 calc R . .
C42 C 0.19007(13) 0.48746(12) 0.38854(11) 0.0262(4) Uani 1 1 d . . .
H42 H 0.2262 0.5348 0.3745 0.031 Uiso 1 1 calc R . .
C43 C 0.18965(12) 0.40144(11) 0.16972(10) 0.0212(4) Uani 1 1 d . . .
C44 C 0.10367(14) 0.43453(12) 0.17168(12) 0.0284(4) Uani 1 1 d . . .
H44 H 0.0803 0.4542 0.2207 0.034 Uiso 1 1 calc R . .
C45 C 0.05191(15) 0.43888(14) 0.10190(13) 0.0366(5) Uani 1 1 d . . .
H45 H -0.0072 0.4606 0.1033 0.044 Uiso 1 1 calc R . .
C46 C 0.08661(16) 0.41149(14) 0.03026(13) 0.0383(5) Uani 1 1 d . . .
H46 H 0.0515 0.4155 -0.0175 0.046 Uiso 1 1 calc R . .
C47 C 0.17173(16) 0.37848(14) 0.02790(12) 0.0341(5) Uani 1 1 d . . .
H47 H 0.1950 0.3596 -0.0214 0.041 Uiso 1 1 calc R . .
C48 C 0.22331(13) 0.37273(12) 0.09726(11) 0.0264(4) Uani 1 1 d . . .
H48 H 0.2816 0.3493 0.0956 0.032 Uiso 1 1 calc R . .
C49 C 0.32558(13) 0.49759(11) 0.25419(10) 0.0219(3) Uani 1 1 d . . .
C50 C 0.39797(13) 0.51323(12) 0.30762(12) 0.0284(4) Uani 1 1 d . . .
H50 H 0.4158 0.4705 0.3435 0.034 Uiso 1 1 calc R . .
C51 C 0.44386(14) 0.59046(13) 0.30865(14) 0.0357(5) Uani 1 1 d . . .
H51 H 0.4930 0.6007 0.3450 0.043 Uiso 1 1 calc R . .
C52 C 0.41758(16) 0.65296(13) 0.25616(14) 0.0379(5) Uani 1 1 d . . .
H52 H 0.4488 0.7062 0.2570 0.045 Uiso 1 1 calc R . .
C53 C 0.34698(16) 0.63841(13) 0.20316(13) 0.0366(5) Uani 1 1 d . . .
H53 H 0.3296 0.6814 0.1674 0.044 Uiso 1 1 calc R . .
C54 C 0.30076(14) 0.56082(12) 0.20167(11) 0.0280(4) Uani 1 1 d . . .
H54 H 0.2521 0.5509 0.1647 0.034 Uiso 1 1 calc R . .
C55 C 0.40347(12) 0.24076(11) -0.00654(10) 0.0219(4) Uani 1 1 d . . .
C56 C 0.43298(14) 0.27021(12) -0.07922(11) 0.0273(4) Uani 1 1 d . . .
H56 H 0.4894 0.2989 -0.0816 0.033 Uiso 1 1 calc R . .
C57 C 0.38043(14) 0.25777(14) -0.14775(12) 0.0331(5) Uani 1 1 d . . .
H57 H 0.4006 0.2789 -0.1967 0.040 Uiso 1 1 calc R . .
C58 C 0.29858(14) 0.21476(14) -0.14552(12) 0.0333(5) Uani 1 1 d . . .
H58 H 0.2629 0.2061 -0.1928 0.040 Uiso 1 1 calc R . .
C59 C 0.26930(15) 0.18468(14) -0.07425(13) 0.0352(5) Uani 1 1 d . . .
H59 H 0.2136 0.1546 -0.0725 0.042 Uiso 1 1 calc R . .
C60 C 0.32106(14) 0.19822(12) -0.00512(12) 0.0290(4) Uani 1 1 d . . .
H60 H 0.2998 0.1781 0.0439 0.035 Uiso 1 1 calc R . .
C61 C 0.55464(13) 0.17426(11) 0.07776(10) 0.0226(4) Uani 1 1 d . . .
C62 C 0.62255(15) 0.17386(13) 0.13668(12) 0.0323(4) Uani 1 1 d . . .
H62 H 0.6237 0.2162 0.1780 0.039 Uiso 1 1 calc R . .
C63 C 0.68806(15) 0.11276(14) 0.13569(13) 0.0364(5) Uani 1 1 d . . .
H63 H 0.7347 0.1141 0.1754 0.044 Uiso 1 1 calc R . .
C64 C 0.68597(15) 0.04952(13) 0.07694(13) 0.0340(5) Uani 1 1 d . . .
H64 H 0.7301 0.0066 0.0770 0.041 Uiso 1 1 calc R . .
C65 C 0.61954(14) 0.04920(13) 0.01841(12) 0.0306(4) Uani 1 1 d . . .
H65 H 0.6184 0.0061 -0.0222 0.037 Uiso 1 1 calc R . .
C66 C 0.55397(14) 0.11135(12) 0.01810(11) 0.0266(4) Uani 1 1 d . . .
H66 H 0.5087 0.1108 -0.0229 0.032 Uiso 1 1 calc R . .
C67 C 0.53177(12) 0.35347(11) 0.07486(10) 0.0215(4) Uani 1 1 d . . .
C68 C 0.61234(13) 0.35922(13) 0.03491(12) 0.0281(4) Uani 1 1 d . . .
H68 H 0.6368 0.3096 0.0113 0.034 Uiso 1 1 calc R . .
C69 C 0.65718(14) 0.43684(13) 0.02937(13) 0.0328(4) Uani 1 1 d . . .
H69 H 0.7122 0.4401 0.0021 0.039 Uiso 1 1 calc R . .
C70 C 0.62190(15) 0.50947(13) 0.06343(12) 0.0321(4) Uani 1 1 d . . .
H70 H 0.6526 0.5626 0.0596 0.038 Uiso 1 1 calc R . .
C71 C 0.54187(15) 0.50478(13) 0.10307(12) 0.0312(4) Uani 1 1 d . . .
H71 H 0.5175 0.5547 0.1264 0.037 Uiso 1 1 calc R . .
C72 C 0.49721(13) 0.42740(12) 0.10876(11) 0.0258(4) Uani 1 1 d . . .
H72 H 0.4423 0.4246 0.1361 0.031 Uiso 1 1 calc R . .
B1 B 0.03139(14) 0.75828(13) 0.24887(12) 0.0212(4) Uani 1 1 d . . .
C73 C -0.04037(12) 0.83700(12) 0.24815(10) 0.0227(4) Uani 1 1 d . . .
C74 C -0.04063(14) 0.90393(13) 0.19495(11) 0.0296(4) Uani 1 1 d . . .
H74 H 0.0030 0.9048 0.1548 0.036 Uiso 1 1 calc R . .
C75 C -0.10258(17) 0.96951(14) 0.19860(12) 0.0383(5) Uani 1 1 d . . .
H75 H -0.1003 1.0140 0.1615 0.046 Uiso 1 1 calc R . .
C76 C -0.16728(17) 0.96993(15) 0.25602(13) 0.0413(6) Uani 1 1 d . . .
H76 H -0.2099 1.0141 0.2584 0.050 Uiso 1 1 calc R . .
C77 C -0.16896(15) 0.90505(14) 0.30990(12) 0.0350(5) Uani 1 1 d . . .
H77 H -0.2127 0.9048 0.3500 0.042 Uiso 1 1 calc R . .
C78 C -0.10719(13) 0.84049(13) 0.30569(11) 0.0280(4) Uani 1 1 d . . .
H78 H -0.1100 0.7965 0.3433 0.034 Uiso 1 1 calc R . .
C79 C 0.10552(12) 0.77333(11) 0.32248(10) 0.0223(4) Uani 1 1 d . . .
C80 C 0.17817(13) 0.71841(13) 0.33196(12) 0.0282(4) Uani 1 1 d . . .
H80 H 0.1817 0.6706 0.2966 0.034 Uiso 1 1 calc R . .
C81 C 0.24501(14) 0.73050(14) 0.39038(12) 0.0340(5) Uani 1 1 d . . .
H81 H 0.2920 0.6906 0.3952 0.041 Uiso 1 1 calc R . .
C82 C 0.24333(15) 0.80074(15) 0.44183(12) 0.0389(5) Uani 1 1 d . . .
H82 H 0.2892 0.8099 0.4816 0.047 Uiso 1 1 calc R . .
C83 C 0.17359(16) 0.85701(15) 0.43409(12) 0.0378(5) Uani 1 1 d . . .
H83 H 0.1717 0.9057 0.4685 0.045 Uiso 1 1 calc R . .
C84 C 0.10583(14) 0.84279(13) 0.37609(11) 0.0295(4) Uani 1 1 d . . .
H84 H 0.0579 0.8819 0.3729 0.035 Uiso 1 1 calc R . .
C85 C 0.08865(12) 0.75381(12) 0.16645(10) 0.0221(4) Uani 1 1 d . . .
C86 C 0.08403(14) 0.68616(13) 0.11109(11) 0.0290(4) Uani 1 1 d . . .
H86 H 0.0469 0.6383 0.1218 0.035 Uiso 1 1 calc R . .
C87 C 0.13172(15) 0.68594(16) 0.04058(13) 0.0385(5) Uani 1 1 d . . .
H87 H 0.1260 0.6388 0.0043 0.046 Uiso 1 1 calc R . .
C88 C 0.18668(15) 0.75349(15) 0.02362(13) 0.0380(5) Uani 1 1 d . . .
H88 H 0.2178 0.7543 -0.0249 0.046 Uiso 1 1 calc R . .
C89 C 0.19605(16) 0.82026(15) 0.07805(14) 0.0400(5) Uani 1 1 d . . .
H89 H 0.2351 0.8669 0.0678 0.048 Uiso 1 1 calc R . .
C90 C 0.14840(15) 0.81939(13) 0.14794(12) 0.0333(5) Uani 1 1 d . . .
H90 H 0.1568 0.8656 0.1849 0.040 Uiso 1 1 calc R . .
C91 C -0.02803(12) 0.66968(12) 0.25611(10) 0.0224(4) Uani 1 1 d . . .
C92 C -0.00978(13) 0.60468(12) 0.30912(11) 0.0262(4) Uani 1 1 d . . .
H92 H 0.0389 0.6122 0.3465 0.031 Uiso 1 1 calc R . .
C93 C -0.06027(15) 0.52939(13) 0.30919(12) 0.0320(4) Uani 1 1 d . . .
H93 H -0.0448 0.4866 0.3458 0.038 Uiso 1 1 calc R . .
C94 C -0.13242(15) 0.51611(14) 0.25686(13) 0.0355(5) Uani 1 1 d . . .
H94 H -0.1668 0.4647 0.2569 0.043 Uiso 1 1 calc R . .
C95 C -0.15365(15) 0.57998(14) 0.20395(13) 0.0366(5) Uani 1 1 d . . .
H95 H -0.2033 0.5726 0.1677 0.044 Uiso 1 1 calc R . .
C96 C -0.10241(14) 0.65437(13) 0.20414(12) 0.0309(4) Uani 1 1 d . . .
H96 H -0.1183 0.6970 0.1675 0.037 Uiso 1 1 calc R . .
O1 O 0.7627(2) 0.2419(5) 0.2772(3) 0.118(2) Uani 0.835(9) 1 d PDU A 1
C97 C 0.8345(2) 0.2627(3) 0.3043(3) 0.0527(9) Uani 0.835(9) 1 d PDU A 1
C98 C 0.8407(3) 0.3030(3) 0.3852(2) 0.0601(10) Uani 0.835(9) 1 d PD A 1
H98A H 0.7801 0.3124 0.4046 0.090 Uiso 0.835(9) 1 calc PR A 1
H98B H 0.8730 0.3576 0.3830 0.090 Uiso 0.835(9) 1 calc PR A 1
H98C H 0.8731 0.2655 0.4214 0.090 Uiso 0.835(9) 1 calc PR A 1
C99 C 0.9164(3) 0.2584(3) 0.2553(3) 0.0772(15) Uani 0.835(9) 1 d PDU A 1
H99A H 0.8995 0.2393 0.2010 0.116 Uiso 0.835(9) 1 calc PR A 1
H99B H 0.9586 0.2181 0.2787 0.116 Uiso 0.835(9) 1 calc PR A 1
H99C H 0.9451 0.3148 0.2542 0.116 Uiso 0.835(9) 1 calc PR A 1
O1' O 0.7982(16) 0.1846(11) 0.3049(9) 0.080(6) Uani 0.165(9) 1 d PDU A 2
C97' C 0.8422(9) 0.2448(9) 0.2898(14) 0.0527(9) Uani 0.165(9) 1 d PDU A 2
C98' C 0.8665(17) 0.2801(17) 0.3699(14) 0.0601(10) Uani 0.165(9) 1 d PD A 2
H98D H 0.8158 0.3119 0.3907 0.090 Uiso 0.165(9) 1 calc PR A 2
H98E H 0.9189 0.3183 0.3665 0.090 Uiso 0.165(9) 1 calc PR A 2
H98F H 0.8810 0.2336 0.4055 0.090 Uiso 0.165(9) 1 calc PR A 2
C99' C 0.871(2) 0.2823(16) 0.2145(14) 0.101(7) Uani 0.165(9) 1 d PDU A 2
H99D H 0.8843 0.2366 0.1763 0.152 Uiso 0.165(9) 1 calc PR A 2
H99E H 0.9243 0.3182 0.2247 0.152 Uiso 0.165(9) 1 calc PR A 2
H99F H 0.8221 0.3168 0.1927 0.152 Uiso 0.165(9) 1 calc PR A 2

loop_
_atom_site_aniso_label
_atom_site_aniso_U_11
_atom_site_aniso_U_22
_atom_site_aniso_U_33
_atom_site_aniso_U_23
_atom_site_aniso_U_13
_atom_site_aniso_U_12
Cu1 0.02017(11) 0.01541(10) 0.01950(10) 0.00047(8) -0.00287(8) -0.00074(8)
P1 0.0230(2) 0.0183(2) 0.0185(2) 0.00073(17) -0.00449(17) -0.00057(17)
P2 0.0219(2) 0.0160(2) 0.0175(2) -0.00065(16) 0.00181(16) -0.00329(17)
P3 0.0197(2) 0.0161(2) 0.0187(2) -0.00068(16) -0.00112(16) 0.00159(17)
P4 0.0237(2) 0.0208(2) 0.0207(2) 0.00283(17) 0.00141(17) 0.00133(18)
C1 0.0269(10) 0.0177(8) 0.0191(8) 0.0006(7) -0.0041(7) -0.0048(7)
C2 0.0374(11) 0.0241(10) 0.0247(9) 0.0010(8) -0.0061(8) 0.0026(8)
C3 0.0513(14) 0.0275(10) 0.0204(9) 0.0038(8) -0.0071(8) -0.0037(9)
C4 0.0422(12) 0.0364(11) 0.0219(9) -0.0028(8) 0.0024(8) -0.0111(10)
C5 0.0316(11) 0.0425(12) 0.0285(10) -0.0081(9) -0.0020(8) 0.0027(9)
C6 0.0319(11) 0.0292(10) 0.0223(9) -0.0005(7) -0.0056(8) 0.0032(8)
C7 0.0310(10) 0.0225(9) 0.0189(8) -0.0015(7) -0.0067(7) 0.0056(8)
C8 0.0340(11) 0.0298(11) 0.0343(10) -0.0046(8) -0.0032(8) 0.0059(9)
C9 0.0398(13) 0.0415(13) 0.0479(13) -0.0063(11) -0.0007(10) 0.0169(11)
C10 0.0589(16) 0.0297(12) 0.0424(13) -0.0038(10) -0.0053(11) 0.0200(11)
C11 0.0591(15) 0.0227(10) 0.0287(10) 0.0008(8) -0.0054(10) 0.0049(10)
C12 0.0385(12) 0.0239(10) 0.0256(9) 0.0009(8) -0.0037(8) 0.0026(8)
C13 0.0211(9) 0.0215(9) 0.0244(9) 0.0003(7) -0.0028(7) -0.0001(7)
C14 0.0284(10) 0.0287(10) 0.0254(9) 0.0018(8) -0.0011(7) 0.0007(8)
C15 0.0322(12) 0.0373(12) 0.0388(11) 0.0063(9) 0.0063(9) -0.0003(9)
C16 0.0344(13) 0.0381(13) 0.0562(14) -0.0015(11) 0.0055(11) -0.0153(10)
C17 0.0460(15) 0.0485(15) 0.0437(13) -0.0107(11) -0.0019(11) -0.0209(11)
C18 0.0381(12) 0.0397(12) 0.0264(10) -0.0032(9) -0.0030(8) -0.0125(10)
C19 0.0270(9) 0.0182(8) 0.0191(8) -0.0006(6) 0.0017(7) -0.0017(7)
C20 0.0291(10) 0.0232(9) 0.0225(9) 0.0045(7) 0.0039(7) -0.0013(8)
C21 0.0315(11) 0.0346(11) 0.0276(10) 0.0033(8) 0.0084(8) 0.0054(9)
C22 0.0441(13) 0.0253(10) 0.0359(11) -0.0018(8) 0.0033(9) 0.0104(9)
C23 0.0443(13) 0.0187(9) 0.0449(12) 0.0040(9) 0.0039(10) -0.0005(9)
C24 0.0299(10) 0.0217(9) 0.0343(10) 0.0024(8) 0.0060(8) -0.0033(8)
C25 0.0234(9) 0.0242(9) 0.0181(8) 0.0008(7) 0.0025(7) -0.0092(7)
C26 0.0322(11) 0.0300(10) 0.0251(9) -0.0064(8) 0.0036(8) -0.0083(8)
C27 0.0421(13) 0.0506(14) 0.0265(10) -0.0135(10) 0.0024(9) -0.0157(11)
C28 0.0358(12) 0.0633(16) 0.0242(10) 0.0018(10) -0.0072(9) -0.0192(11)
C29 0.0318(12) 0.0424(13) 0.0352(11) 0.0106(9) -0.0073(9) -0.0058(9)
C30 0.0305(11) 0.0258(10) 0.0271(9) 0.0007(8) -0.0015(8) -0.0059(8)
C31 0.0265(9) 0.0160(8) 0.0215(8) 0.0002(7) 0.0052(7) -0.0023(7)
C32 0.0373(12) 0.0283(10) 0.0232(9) -0.0009(8) 0.0034(8) -0.0053(8)
C33 0.0592(15) 0.0357(12) 0.0223(10) -0.0016(8) 0.0115(9) -0.0049(11)
C34 0.0516(15) 0.0321(11) 0.0364(11) 0.0050(9) 0.0235(10) -0.0004(10)
C35 0.0327(12) 0.0369(12) 0.0452(12) 0.0045(10) 0.0140(9) -0.0085(9)
C36 0.0305(11) 0.0305(11) 0.0280(10) -0.0007(8) 0.0068(8) -0.0080(8)
C37 0.0201(9) 0.0230(9) 0.0196(8) 0.0018(7) -0.0011(6) 0.0054(7)
C38 0.0262(10) 0.0267(10) 0.0305(10) 0.0003(8) 0.0017(8) 0.0021(8)
C39 0.0267(11) 0.0391(12) 0.0364(11) 0.0103(9) 0.0059(8) 0.0016(9)
C40 0.0323(12) 0.0549(14) 0.0260(10) 0.0057(10) 0.0069(8) 0.0132(10)
C41 0.0376(12) 0.0403(12) 0.0278(10) -0.0095(9) 0.0028(9) 0.0099(10)
C42 0.0295(11) 0.0236(9) 0.0254(9) -0.0025(7) -0.0003(7) 0.0029(8)
C43 0.0243(10) 0.0176(8) 0.0216(8) 0.0014(7) -0.0029(7) -0.0011(7)
C44 0.0302(11) 0.0252(10) 0.0296(10) 0.0001(8) -0.0022(8) 0.0054(8)
C45 0.0287(11) 0.0376(12) 0.0431(12) 0.0064(10) -0.0115(9) 0.0051(9)
C46 0.0452(13) 0.0390(12) 0.0298(10) 0.0085(9) -0.0166(9) -0.0062(10)
C47 0.0426(13) 0.0386(12) 0.0207(9) 0.0002(8) -0.0036(8) -0.0065(10)
C48 0.0273(10) 0.0279(10) 0.0237(9) -0.0004(7) -0.0006(7) -0.0022(8)
C49 0.0229(9) 0.0167(8) 0.0260(9) -0.0024(7) 0.0044(7) -0.0003(7)
C50 0.0272(10) 0.0226(9) 0.0352(10) -0.0037(8) -0.0003(8) 0.0032(8)
C51 0.0268(11) 0.0299(11) 0.0496(13) -0.0130(10) 0.0024(9) -0.0045(8)
C52 0.0380(12) 0.0236(10) 0.0523(13) -0.0065(9) 0.0176(10) -0.0078(9)
C53 0.0454(14) 0.0233(10) 0.0419(12) 0.0054(9) 0.0126(10) -0.0002(9)
C54 0.0341(11) 0.0226(9) 0.0277(9) 0.0011(8) 0.0043(8) 0.0010(8)
C55 0.0226(9) 0.0181(8) 0.0250(9) 0.0019(7) 0.0012(7) 0.0014(7)
C56 0.0268(10) 0.0279(10) 0.0270(9) 0.0038(8) -0.0011(7) -0.0036(8)
C57 0.0349(11) 0.0396(12) 0.0250(10) 0.0044(8) -0.0011(8) -0.0015(9)
C58 0.0318(11) 0.0363(12) 0.0313(10) -0.0027(9) -0.0071(8) 0.0002(9)
C59 0.0260(11) 0.0367(12) 0.0425(12) 0.0005(9) -0.0019(9) -0.0062(9)
C60 0.0257(10) 0.0303(10) 0.0311(10) 0.0043(8) 0.0030(8) -0.0026(8)
C61 0.0244(9) 0.0198(9) 0.0240(9) 0.0055(7) 0.0028(7) 0.0002(7)
C62 0.0395(12) 0.0282(10) 0.0288(10) -0.0010(8) -0.0061(8) 0.0052(9)
C63 0.0364(12) 0.0342(11) 0.0384(11) 0.0054(9) -0.0109(9) 0.0074(9)
C64 0.0316(11) 0.0275(10) 0.0436(12) 0.0074(9) 0.0041(9) 0.0070(9)
C65 0.0331(11) 0.0255(10) 0.0335(10) -0.0023(8) 0.0052(8) 0.0025(8)
C66 0.0289(10) 0.0257(10) 0.0251(9) 0.0005(7) -0.0003(7) 0.0005(8)
C67 0.0239(9) 0.0219(9) 0.0187(8) 0.0020(7) -0.0015(7) 0.0004(7)
C68 0.0251(10) 0.0262(10) 0.0334(10) -0.0002(8) 0.0046(8) 0.0032(8)
C69 0.0243(11) 0.0333(11) 0.0413(11) 0.0061(9) 0.0058(8) -0.0026(8)
C70 0.0353(12) 0.0260(10) 0.0346(11) 0.0031(8) -0.0043(9) -0.0076(8)
C71 0.0404(12) 0.0238(10) 0.0293(10) -0.0037(8) 0.0026(8) 0.0011(8)
C72 0.0269(10) 0.0285(10) 0.0223(9) -0.0001(7) 0.0035(7) 0.0027(8)
B1 0.0215(10) 0.0225(10) 0.0199(9) 0.0004(7) 0.0027(8) 0.0017(8)
C73 0.0238(9) 0.0240(9) 0.0201(8) -0.0027(7) -0.0030(7) 0.0017(7)
C74 0.0364(11) 0.0303(10) 0.0222(9) -0.0001(8) -0.0005(8) 0.0044(9)
C75 0.0538(15) 0.0311(11) 0.0301(10) 0.0052(9) -0.0067(10) 0.0124(10)
C76 0.0464(14) 0.0433(13) 0.0345(11) -0.0031(10) -0.0063(10) 0.0244(11)
C77 0.0314(11) 0.0456(13) 0.0282(10) -0.0027(9) 0.0012(8) 0.0124(10)
C78 0.0266(10) 0.0334(11) 0.0244(9) 0.0020(8) 0.0004(7) 0.0044(8)
C79 0.0233(9) 0.0223(9) 0.0213(8) 0.0019(7) 0.0026(7) -0.0022(7)
C80 0.0260(10) 0.0283(10) 0.0299(10) -0.0034(8) -0.0002(8) 0.0027(8)
C81 0.0258(11) 0.0404(12) 0.0359(11) 0.0034(9) -0.0031(8) 0.0046(9)
C82 0.0336(12) 0.0528(14) 0.0294(11) -0.0006(10) -0.0088(9) -0.0038(10)
C83 0.0421(13) 0.0408(12) 0.0297(11) -0.0109(9) -0.0040(9) -0.0017(10)
C84 0.0308(11) 0.0291(10) 0.0284(10) -0.0042(8) -0.0006(8) 0.0031(8)
C85 0.0203(9) 0.0242(9) 0.0219(8) 0.0010(7) 0.0006(7) 0.0013(7)
C86 0.0271(10) 0.0298(10) 0.0300(10) -0.0052(8) 0.0048(8) -0.0032(8)
C87 0.0355(12) 0.0484(14) 0.0312(11) -0.0122(10) 0.0064(9) 0.0039(10)
C88 0.0317(12) 0.0541(14) 0.0294(11) 0.0065(10) 0.0124(9) 0.0111(10)
C89 0.0358(13) 0.0367(12) 0.0484(13) 0.0077(10) 0.0166(10) -0.0032(9)
C90 0.0362(12) 0.0285(11) 0.0353(11) -0.0024(9) 0.0101(9) -0.0051(9)
C91 0.0212(9) 0.0245(9) 0.0217(8) -0.0017(7) 0.0037(7) 0.0009(7)
C92 0.0258(10) 0.0290(10) 0.0239(9) 0.0004(7) 0.0013(7) 0.0001(8)
C93 0.0383(12) 0.0284(10) 0.0298(10) 0.0046(8) 0.0053(8) -0.0012(9)
C94 0.0339(12) 0.0317(11) 0.0408(12) 0.0010(9) 0.0077(9) -0.0106(9)
C95 0.0268(11) 0.0433(13) 0.0390(11) 0.0012(10) -0.0052(9) -0.0081(9)
C96 0.0269(10) 0.0348(11) 0.0308(10) 0.0055(8) -0.0025(8) -0.0027(8)
O1 0.0419(18) 0.196(6) 0.111(3) -0.077(4) 0.0087(18) -0.033(2)
C97 0.0370(16) 0.047(2) 0.074(3) -0.0167(17) 0.0100(15) -0.0081(14)
C98 0.052(3) 0.065(3) 0.064(2) -0.0018(19) 0.0074(18) -0.0024(19)
C99 0.045(2) 0.084(3) 0.103(4) -0.017(3) 0.024(2) -0.001(2)
O1' 0.095(14) 0.070(11) 0.073(9) -0.004(8) -0.001(9) -0.058(9)
C97' 0.0370(16) 0.047(2) 0.074(3) -0.0167(17) 0.0100(15) -0.0081(14)
C98' 0.052(3) 0.065(3) 0.064(2) -0.0018(19) 0.0074(18) -0.0024(19)
C99' 0.087(15) 0.068(13) 0.149(17) -0.025(13) 0.045(13) -0.014(12)

loop_
_atom_type_symbol
_atom_type_description
_atom_type_scat_dispersion_real
_atom_type_scat_dispersion_imag
_atom_type_scat_source
C C 0.0033 0.0016 'International Tables Vol C Tables 4.2.6.8 and 6.1.1.4'
H H 0.0000 0.0000 'International Tables Vol C Tables 4.2.6.8 and 6.1.1.4'
B B 0.0013 0.0007 'International Tables Vol C Tables 4.2.6.8 and 6.1.1.4'
O O 0.0106 0.0060 'International Tables Vol C Tables 4.2.6.8 and 6.1.1.4'
P P 0.1023 0.0942 'International Tables Vol C Tables 4.2.6.8 and 6.1.1.4'
Cu Cu 0.3201 1.2651 'International Tables Vol C Tables 4.2.6.8 and 6.1.1.4'

loop_
_geom_angle_atom_site_label_1
_geom_angle_atom_site_label_2
_geom_angle_atom_site_label_3
_geom_angle
P3 Cu1 P1 119.850(18)
P3 Cu1 P2 120.775(19)
P1 Cu1 P2 115.659(18)
C13 P1 C7 103.41(9)
C13 P1 C1 104.48(8)
C7 P1 C1 102.67(8)
C13 P1 Cu1 114.56(6)
C7 P1 Cu1 117.36(6)
C1 P1 Cu1 112.82(6)
C19 P2 C31 105.30(8)
C19 P2 C25 103.41(8)
C31 P2 C25 101.72(8)
C19 P2 Cu1 113.85(6)
C31 P2 Cu1 109.29(6)
C25 P2 Cu1 121.57(6)
C43 P3 C37 104.70(8)
C43 P3 C49 101.98(8)
C37 P3 C49 103.36(8)
C43 P3 Cu1 116.61(6)
C37 P3 Cu1 103.27(6)
C49 P3 Cu1 124.67(6)
C67 P4 C55 103.62(8)
C67 P4 C61 101.93(8)
C55 P4 C61 102.16(8)
C6 C1 C2 118.43(17)
C6 C1 P1 119.11(13)
C2 C1 P1 122.44(15)
C3 C2 C1 120.26(19)
C3 C2 H2 119.9
C1 C2 H2 119.9
C4 C3 C2 120.40(18)
C4 C3 H3 119.8
C2 C3 H3 119.8
C5 C4 C3 119.82(19)
C5 C4 H4 120.1
C3 C4 H4 120.1
C4 C5 C6 120.1(2)
C4 C5 H5 119.9
C6 C5 H5 119.9
C5 C6 C1 120.94(17)
C5 C6 H6 119.5
C1 C6 H6 119.5
C8 C7 C12 119.32(18)
C8 C7 P1 122.10(15)
C12 C7 P1 118.58(15)
C7 C8 C9 119.7(2)
C7 C8 H8 120.2
C9 C8 H8 120.2
C10 C9 C8 120.6(2)
C10 C9 H9 119.7
C8 C9 H9 119.7
C9 C10 C11 120.1(2)
C9 C10 H10 119.9
C11 C10 H10 119.9
C10 C11 C12 120.0(2)
C10 C11 H11 120.0
C12 C11 H11 120.0
C11 C12 C7 120.3(2)
C11 C12 H12 119.9
C7 C12 H12 119.9
C14 C13 C18 118.89(18)
C14 C13 P1 117.84(14)
C18 C13 P1 123.27(14)
C15 C14 C13 120.88(19)
C15 C14 H14 119.6
C13 C14 H14 119.6
C16 C15 C14 119.8(2)
C16 C15 H15 120.1
C14 C15 H15 120.1
C15 C16 C17 120.2(2)
C15 C16 H16 119.9
C17 C16 H16 119.9
C16 C17 C18 120.4(2)
C16 C17 H17 119.8
C18 C17 H17 119.8
C17 C18 C13 119.8(2)
C17 C18 H18 120.1
C13 C18 H18 120.1
C24 C19 C20 119.58(17)
C24 C19 P2 122.54(15)
C20 C19 P2 117.83(13)
C21 C20 C19 120.47(17)
C21 C20 H20 119.8
C19 C20 H20 119.8
C22 C21 C20 119.42(19)
C22 C21 H21 120.3
C20 C21 H21 120.3
C21 C22 C23 120.48(18)
C21 C22 H22 119.8
C23 C22 H22 119.8
C22 C23 C24 120.29(19)
C22 C23 H23 119.9
C24 C23 H23 119.9
C19 C24 C23 119.72(19)
C19 C24 H24 120.1
C23 C24 H24 120.1
C30 C25 C26 118.82(17)
C30 C25 P2 118.68(14)
C26 C25 P2 122.41(15)
C25 C26 C27 119.8(2)
C25 C26 H26 120.1
C27 C26 H26 120.1
C28 C27 C26 120.5(2)
C28 C27 H27 119.7
C26 C27 H27 119.7
C27 C28 C29 119.87(19)
C27 C28 H28 120.1
C29 C28 H28 120.1
C30 C29 C28 119.8(2)
C30 C29 H29 120.1
C28 C29 H29 120.1
C29 C30 C25 121.18(19)
C29 C30 H30 119.4
C25 C30 H30 119.4
C36 C31 C32 118.76(17)
C36 C31 P2 122.99(14)
C32 C31 P2 118.19(14)
C33 C32 C31 120.8(2)
C33 C32 H32 119.6
C31 C32 H32 119.6
C34 C33 C32 119.9(2)
C34 C33 H33 120.0
C32 C33 H33 120.0
C35 C34 C33 119.95(19)
C35 C34 H34 120.0
C33 C34 H34 120.0
C34 C35 C36 120.3(2)
C34 C35 H35 119.9
C36 C35 H35 119.9
C31 C36 C35 120.25(19)
C31 C36 H36 119.9
C35 C36 H36 119.9
C38 C37 C42 118.91(17)
C38 C37 P3 117.77(14)
C42 C37 P3 123.03(15)
C39 C38 C37 120.83(19)
C39 C38 H38 119.6
C37 C38 H38 119.6
C40 C39 C38 119.8(2)
C40 C39 H39 120.1
C38 C39 H39 120.1
C41 C40 C39 119.87(19)
C41 C40 H40 120.1
C39 C40 H40 120.1
C40 C41 C42 120.9(2)
C40 C41 H41 119.6
C42 C41 H41 119.6
C41 C42 C37 119.70(19)
C41 C42 H42 120.2
C37 C42 H42 120.2
C44 C43 C48 119.52(17)
C44 C43 P3 122.66(14)
C48 C43 P3 117.79(14)
C45 C44 C43 119.99(18)
C45 C44 H44 120.0
C43 C44 H44 120.0
C46 C45 C44 119.9(2)
C46 C45 H45 120.0
C44 C45 H45 120.0
C47 C46 C45 120.38(18)
C47 C46 H46 119.8
C45 C46 H46 119.8
C46 C47 C48 120.11(19)
C46 C47 H47 119.9
C48 C47 H47 119.9
C47 C48 C43 120.05(19)
C47 C48 H48 120.0
C43 C48 H48 120.0
C54 C49 C50 118.97(18)
C54 C49 P3 121.61(15)
C50 C49 P3 119.37(14)
C51 C50 C49 120.52(19)
C51 C50 H50 119.7
C49 C50 H50 119.7
C50 C51 C52 119.6(2)
C50 C51 H51 120.2
C52 C51 H51 120.2
C53 C52 C51 120.5(2)
C53 C52 H52 119.7
C51 C52 H52 119.7
C52 C53 C54 120.1(2)
C52 C53 H53 119.9
C54 C53 H53 119.9
C53 C54 C49 120.2(2)
C53 C54 H54 119.9
C49 C54 H54 119.9
C60 C55 C56 118.50(17)
C60 C55 P4 117.81(14)
C56 C55 P4 123.69(15)
C57 C56 C55 120.33(19)
C57 C56 H56 119.8
C55 C56 H56 119.8
C56 C57 C58 120.53(19)
C56 C57 H57 119.7
C58 C57 H57 119.7
C59 C58 C57 119.57(19)
C59 C58 H58 120.2
C57 C58 H58 120.2
C58 C59 C60 120.1(2)
C58 C59 H59 119.9
C60 C59 H59 119.9
C59 C60 C55 120.93(18)
C59 C60 H60 119.5
C55 C60 H60 119.5
C66 C61 C62 118.59(17)
C66 C61 P4 124.03(14)
C62 C61 P4 117.28(14)
C63 C62 C61 120.86(19)
C63 C62 H62 119.6
C61 C62 H62 119.6
C62 C63 C64 120.17(19)
C62 C63 H63 119.9
C64 C63 H63 119.9
C65 C64 C63 119.59(19)
C65 C64 H64 120.2
C63 C64 H64 120.2
C64 C65 C66 120.70(19)
C64 C65 H65 119.7
C66 C65 H65 119.7
C61 C66 C65 120.07(18)
C61 C66 H66 120.0
C65 C66 H66 120.0
C68 C67 C72 118.49(17)
C68 C67 P4 124.64(14)
C72 C67 P4 116.86(14)
C69 C68 C67 120.60(18)
C69 C68 H68 119.7
C67 C68 H68 119.7
C70 C69 C68 120.08(19)
C70 C69 H69 120.0
C68 C69 H69 120.0
C71 C70 C69 119.97(19)
C71 C70 H70 120.0
C69 C70 H70 120.0
C70 C71 C72 120.00(18)
C70 C71 H71 120.0
C72 C71 H71 120.0
C71 C72 C67 120.86(18)
C71 C72 H72 119.6
C67 C72 H72 119.6
C79 B1 C91 113.01(15)
C79 B1 C85 106.49(15)
C91 B1 C85 109.14(15)
C79 B1 C73 109.82(15)
C91 B1 C73 106.89(15)
C85 B1 C73 111.56(14)
C74 C73 C78 115.10(17)
C74 C73 B1 125.49(17)
C78 C73 B1 119.40(16)
C75 C74 C73 122.50(19)
C75 C74 H74 118.8
C73 C74 H74 118.8
C76 C75 C74 120.3(2)
C76 C75 H75 119.9
C74 C75 H75 119.9
C77 C76 C75 118.96(19)
C77 C76 H76 120.5
C75 C76 H76 120.5
C76 C77 C78 120.2(2)
C76 C77 H77 119.9
C78 C77 H77 119.9
C77 C78 C73 122.96(19)
C77 C78 H78 118.5
C73 C78 H78 118.5
C84 C79 C80 114.89(17)
C84 C79 B1 124.19(16)
C80 C79 B1 120.77(16)
C81 C80 C79 123.22(18)
C81 C80 H80 118.4
C79 C80 H80 118.4
C80 C81 C82 120.1(2)
C80 C81 H81 120.0
C82 C81 H81 120.0
C83 C82 C81 118.68(19)
C83 C82 H82 120.7
C81 C82 H82 120.7
C82 C83 C84 120.4(2)
C82 C83 H83 119.8
C84 C83 H83 119.8
C83 C84 C79 122.68(19)
C83 C84 H84 118.7
C79 C84 H84 118.7
C86 C85 C90 114.69(17)
C86 C85 B1 124.49(17)
C90 C85 B1 120.81(16)
C85 C86 C87 122.7(2)
C85 C86 H86 118.6
C87 C86 H86 118.6
C88 C87 C86 120.3(2)
C88 C87 H87 119.9
C86 C87 H87 119.9
C87 C88 C89 119.01(19)
C87 C88 H88 120.5
C89 C88 H88 120.5
C88 C89 C90 120.0(2)
C88 C89 H89 120.0
C90 C89 H89 120.0
C89 C90 C85 123.2(2)
C89 C90 H90 118.4
C85 C90 H90 118.4
C92 C91 C96 115.11(18)
C92 C91 B1 125.53(17)
C96 C91 B1 119.33(16)
C93 C92 C91 122.45(18)
C93 C92 H92 118.8
C91 C92 H92 118.8
C94 C93 C92 120.92(19)
C94 C93 H93 119.5
C92 C93 H93 119.5
C93 C94 C95 118.3(2)
C93 C94 H94 120.8
C95 C94 H94 120.8
C96 C95 C94 120.1(2)
C96 C95 H95 119.9
C94 C95 H95 119.9
C95 C96 C91 123.03(19)
C95 C96 H96 118.5
C91 C96 H96 118.5
O1 C97 C98 119.0(3)
O1 C97 C99 121.1(4)
C98 C97 C99 119.5(3)
O1' C97' C98' 102.0(19)
O1' C97' C99' 134(2)
C98' C97' C99' 124.5(14)
C97' C98' H98D 109.5
C97' C98' H98E 109.5
H98D C98' H98E 109.5
C97' C98' H98F 109.5
H98D C98' H98F 109.5
H98E C98' H98F 109.5
C97' C99' H99D 109.5
C97' C99' H99E 109.5
H99D C99' H99E 109.5
C97' C99' H99F 109.5
H99D C99' H99F 109.5
H99E C99' H99F 109.5

loop_
_geom_bond_atom_site_label_1
_geom_bond_atom_site_label_2
_geom_bond_distance
Cu1 P3 2.3096(5)
Cu1 P1 2.3138(5)
Cu1 P2 2.3165(5)
P1 C13 1.8176(19)
P1 C7 1.8291(18)
P1 C1 1.8308(18)
P2 C19 1.8248(18)
P2 C31 1.8291(18)
P2 C25 1.8293(18)
P3 C43 1.8175(18)
P3 C37 1.8282(18)
P3 C49 1.8315(18)
P4 C67 1.8301(19)
P4 C55 1.8339(19)
P4 C61 1.8340(18)
C1 C6 1.390(3)
C1 C2 1.399(2)
C2 C3 1.389(3)
C2 H2 0.9500
C3 C4 1.384(3)
C3 H3 0.9500
C4 C5 1.375(3)
C4 H4 0.9500
C5 C6 1.390(3)
C5 H5 0.9500
C6 H6 0.9500
C7 C8 1.389(3)
C7 C12 1.394(3)
C8 C9 1.396(3)
C8 H8 0.9500
C9 C10 1.370(4)
C9 H9 0.9500
C10 C11 1.382(4)
C10 H10 0.9500
C11 C12 1.386(3)
C11 H11 0.9500
C12 H12 0.9500
C13 C14 1.394(3)
C13 C18 1.395(3)
C14 C15 1.381(3)
C14 H14 0.9500
C15 C16 1.378(3)
C15 H15 0.9500
C16 C17 1.382(3)
C16 H16 0.9500
C17 C18 1.389(3)
C17 H17 0.9500
C18 H18 0.9500
C19 C24 1.389(3)
C19 C20 1.394(3)
C20 C21 1.389(3)
C20 H20 0.9500
C21 C22 1.381(3)
C21 H21 0.9500
C22 C23 1.383(3)
C22 H22 0.9500
C23 C24 1.389(3)
C23 H23 0.9500
C24 H24 0.9500
C25 C30 1.389(3)
C25 C26 1.397(3)
C26 C27 1.397(3)
C26 H26 0.9500
C27 C28 1.379(4)
C27 H27 0.9500
C28 C29 1.385(3)
C28 H28 0.9500
C29 C30 1.382(3)
C29 H29 0.9500
C30 H30 0.9500
C31 C36 1.387(3)
C31 C32 1.392(3)
C32 C33 1.388(3)
C32 H32 0.9500
C33 C34 1.379(3)
C33 H33 0.9500
C34 C35 1.378(3)
C34 H34 0.9500
C35 C36 1.395(3)
C35 H35 0.9500
C36 H36 0.9500
C37 C38 1.394(3)
C37 C42 1.397(3)
C38 C39 1.389(3)
C38 H38 0.9500
C39 C40 1.384(3)
C39 H39 0.9500
C40 C41 1.377(3)
C40 H40 0.9500
C41 C42 1.392(3)
C41 H41 0.9500
C42 H42 0.9500
C43 C44 1.391(3)
C43 C48 1.398(3)
C44 C45 1.390(3)
C44 H44 0.9500
C45 C46 1.385(3)
C45 H45 0.9500
C46 C47 1.379(3)
C46 H46 0.9500
C47 C48 1.384(3)
C47 H47 0.9500
C48 H48 0.9500
C49 C54 1.394(3)
C49 C50 1.399(3)
C50 C51 1.384(3)
C50 H50 0.9500
C51 C52 1.391(3)
C51 H51 0.9500
C52 C53 1.372(3)
C52 H52 0.9500
C53 C54 1.391(3)
C53 H53 0.9500
C54 H54 0.9500
C55 C60 1.389(3)
C55 C56 1.397(3)
C56 C57 1.383(3)
C56 H56 0.9500
C57 C58 1.386(3)
C57 H57 0.9500
C58 C59 1.378(3)
C58 H58 0.9500
C59 C60 1.387(3)
C59 H59 0.9500
C60 H60 0.9500
C61 C66 1.391(3)
C61 C62 1.396(3)
C62 C63 1.380(3)
C62 H62 0.9500
C63 C64 1.384(3)
C63 H63 0.9500
C64 C65 1.376(3)
C64 H64 0.9500
C65 C66 1.393(3)
C65 H65 0.9500
C66 H66 0.9500
C67 C68 1.394(3)
C67 C72 1.395(3)
C68 C69 1.388(3)
C68 H68 0.9500
C69 C70 1.383(3)
C69 H69 0.9500
C70 C71 1.383(3)
C70 H70 0.9500
C71 C72 1.384(3)
C71 H71 0.9500
C72 H72 0.9500
B1 C79 1.646(3)
B1 C91 1.647(3)
B1 C85 1.647(3)
B1 C73 1.648(3)
C73 C74 1.398(3)
C73 C78 1.407(3)
C74 C75 1.396(3)
C74 H74 0.9500
C75 C76 1.382(3)
C75 H75 0.9500
C76 C77 1.381(3)
C76 H76 0.9500
C77 C78 1.383(3)
C77 H77 0.9500
C78 H78 0.9500
C79 C84 1.399(3)
C79 C80 1.403(3)
C80 C81 1.387(3)
C80 H80 0.9500
C81 C82 1.387(3)
C81 H81 0.9500
C82 C83 1.381(3)
C82 H82 0.9500
C83 C84 1.395(3)
C83 H83 0.9500
C84 H84 0.9500
C85 C86 1.396(3)
C85 C90 1.398(3)
C86 C87 1.398(3)
C86 H86 0.9500
C87 C88 1.371(3)
C87 H87 0.9500
C88 C89 1.379(3)
C88 H88 0.9500
C89 C90 1.389(3)
C89 H89 0.9500
C90 H90 0.9500
C91 C92 1.398(3)
C91 C96 1.406(3)
C92 C93 1.392(3)
C92 H92 0.9500
C93 C94 1.380(3)
C93 H93 0.9500
C94 C95 1.392(3)
C94 H94 0.9500
C95 C96 1.386(3)
C95 H95 0.9500
C96 H96 0.9500
O1 C97 1.188(4)
C97 C98 1.487(4)
C97 C99 1.492(4)
C98 H98A 0.9800
C98 H98B 0.9800
C98 H98C 0.9800
C99 H99A 0.9800
C99 H99B 0.9800
C99 H99C 0.9800
O1' C97' 1.180(10)
C97' C98' 1.477(8)
C97' C99' 1.478(8)
C98' H98D 0.9800
C98' H98E 0.9800
C98' H98F 0.9800
C99' H99D 0.9800
C99' H99E 0.9800
C99' H99F 0.9800

loop_
_geom_torsion_atom_site_label_1
_geom_torsion_atom_site_label_2
_geom_torsion_atom_site_label_3
_geom_torsion_atom_site_label_4
_geom_torsion
P3 Cu1 P1 C13 -45.44(7)
P2 Cu1 P1 C13 156.10(7)
P3 Cu1 P1 C7 -167.01(7)
P2 Cu1 P1 C7 34.53(8)
P3 Cu1 P1 C1 73.94(7)
P2 Cu1 P1 C1 -84.52(6)
P3 Cu1 P2 C19 159.54(6)
P1 Cu1 P2 C19 -42.22(6)
P3 Cu1 P2 C31 -83.05(7)
P1 Cu1 P2 C31 75.19(7)
P3 Cu1 P2 C25 34.83(8)
P1 Cu1 P2 C25 -166.93(7)
P1 Cu1 P3 C43 169.47(7)
P2 Cu1 P3 C43 -33.18(7)
P1 Cu1 P3 C37 -76.34(6)
P2 Cu1 P3 C37 81.00(6)
P1 Cu1 P3 C49 40.52(7)
P2 Cu1 P3 C49 -162.14(7)
C13 P1 C1 C6 94.99(16)
C7 P1 C1 C6 -157.34(15)
Cu1 P1 C1 C6 -30.07(17)
C13 P1 C1 C2 -86.62(17)
C7 P1 C1 C2 21.05(18)
Cu1 P1 C1 C2 148.32(14)
C6 C1 C2 C3 1.3(3)
P1 C1 C2 C3 -177.08(16)
C1 C2 C3 C4 -0.5(3)
C2 C3 C4 C5 -0.7(3)
C3 C4 C5 C6 1.0(3)
C4 C5 C6 C1 -0.1(3)
C2 C1 C6 C5 -1.0(3)
P1 C1 C6 C5 177.41(16)
C13 P1 C7 C8 -10.44(17)
C1 P1 C7 C8 -118.92(16)
Cu1 P1 C7 C8 116.76(15)
C13 P1 C7 C12 169.95(14)
C1 P1 C7 C12 61.47(16)
Cu1 P1 C7 C12 -62.86(16)
C12 C7 C8 C9 -1.2(3)
P1 C7 C8 C9 179.22(16)
C7 C8 C9 C10 0.6(3)
C8 C9 C10 C11 0.1(4)
C9 C10 C11 C12 -0.2(3)
C10 C11 C12 C7 -0.5(3)
C8 C7 C12 C11 1.1(3)
P1 C7 C12 C11 -179.24(14)
C7 P1 C13 C14 85.43(16)
C1 P1 C13 C14 -167.45(15)
Cu1 P1 C13 C14 -43.50(16)
C7 P1 C13 C18 -95.33(18)
C1 P1 C13 C18 11.79(19)
Cu1 P1 C13 C18 135.74(16)
C18 C13 C14 C15 1.4(3)
P1 C13 C14 C15 -179.37(16)
C13 C14 C15 C16 -1.7(3)
C14 C15 C16 C17 0.7(4)
C15 C16 C17 C18 0.8(4)
C16 C17 C18 C13 -1.1(4)
C14 C13 C18 C17 0.1(3)
P1 C13 C18 C17 -179.14(18)
C31 P2 C19 C24 22.46(18)
C25 P2 C19 C24 -83.90(17)
Cu1 P2 C19 C24 142.16(14)
C31 P2 C19 C20 -160.26(14)
C25 P2 C19 C20 93.38(15)
Cu1 P2 C19 C20 -40.57(15)
C24 C19 C20 C21 1.2(3)
P2 C19 C20 C21 -176.14(15)
C19 C20 C21 C22 0.1(3)
C20 C21 C22 C23 -1.3(3)
C21 C22 C23 C24 1.1(3)
C20 C19 C24 C23 -1.4(3)
P2 C19 C24 C23 175.83(16)
C22 C23 C24 C19 0.3(3)
C19 P2 C25 C30 -177.30(15)
C31 P2 C25 C30 73.65(16)
Cu1 P2 C25 C30 -47.92(17)
C19 P2 C25 C26 6.29(17)
C31 P2 C25 C26 -102.77(16)
Cu1 P2 C25 C26 135.67(14)
C30 C25 C26 C27 0.1(3)
P2 C25 C26 C27 176.51(16)
C25 C26 C27 C28 0.2(3)
C26 C27 C28 C29 -0.1(3)
C27 C28 C29 C30 -0.2(3)
C28 C29 C30 C25 0.5(3)
C26 C25 C30 C29 -0.4(3)
P2 C25 C30 C29 -176.97(15)
C19 P2 C31 C36 -92.90(17)
C25 P2 C31 C36 14.70(18)
Cu1 P2 C31 C36 144.42(15)
C19 P2 C31 C32 90.07(16)
C25 P2 C31 C32 -162.33(15)
Cu1 P2 C31 C32 -32.60(16)
C36 C31 C32 C33 -0.8(3)
P2 C31 C32 C33 176.34(16)
C31 C32 C33 C34 -0.1(3)
C32 C33 C34 C35 1.3(3)
C33 C34 C35 C36 -1.4(3)
C32 C31 C36 C35 0.6(3)
P2 C31 C36 C35 -176.37(16)
C34 C35 C36 C31 0.5(3)
C43 P3 C37 C38 77.01(15)
C49 P3 C37 C38 -176.55(14)
Cu1 P3 C37 C38 -45.51(15)
C43 P3 C37 C42 -109.20(16)
C49 P3 C37 C42 -2.77(17)
Cu1 P3 C37 C42 128.28(14)
C42 C37 C38 C39 -1.0(3)
P3 C37 C38 C39 173.06(15)
C37 C38 C39 C40 0.3(3)
C38 C39 C40 C41 0.7(3)
C39 C40 C41 C42 -1.0(3)
C40 C41 C42 C37 0.3(3)
C38 C37 C42 C41 0.7(3)
P3 C37 C42 C41 -173.02(15)
C37 P3 C43 C44 15.68(18)
C49 P3 C43 C44 -91.77(17)
Cu1 P3 C43 C44 129.06(15)
C37 P3 C43 C48 -166.28(14)
C49 P3 C43 C48 86.27(15)
Cu1 P3 C43 C48 -52.90(16)
C48 C43 C44 C45 0.0(3)
P3 C43 C44 C45 178.00(16)
C43 C44 C45 C46 -1.0(3)
C44 C45 C46 C47 1.1(3)
C45 C46 C47 C48 -0.2(3)
C46 C47 C48 C43 -0.9(3)
C44 C43 C48 C47 1.0(3)
P3 C43 C48 C47 -177.14(15)
C43 P3 C49 C54 10.68(17)
C37 P3 C49 C54 -97.81(16)
Cu1 P3 C49 C54 145.38(13)
C43 P3 C49 C50 -171.98(15)
C37 P3 C49 C50 79.53(16)
Cu1 P3 C49 C50 -37.28(17)
C54 C49 C50 C51 0.4(3)
P3 C49 C50 C51 -177.01(15)
C49 C50 C51 C52 0.1(3)
C50 C51 C52 C53 -0.4(3)
C51 C52 C53 C54 0.2(3)
C52 C53 C54 C49 0.3(3)
C50 C49 C54 C53 -0.6(3)
P3 C49 C54 C53 176.76(15)
C67 P4 C55 C60 -150.80(15)
C61 P4 C55 C60 103.55(15)
C67 P4 C55 C56 29.38(17)
C61 P4 C55 C56 -76.27(17)
C60 C55 C56 C57 0.7(3)
P4 C55 C56 C57 -179.52(15)
C55 C56 C57 C58 -1.1(3)
C56 C57 C58 C59 0.4(3)
C57 C58 C59 C60 0.7(3)
C58 C59 C60 C55 -1.1(3)
C56 C55 C60 C59 0.4(3)
P4 C55 C60 C59 -179.42(16)
C67 P4 C61 C66 -117.73(16)
C55 P4 C61 C66 -10.77(18)
C67 P4 C61 C62 66.06(16)
C55 P4 C61 C62 173.02(15)
C66 C61 C62 C63 0.4(3)
P4 C61 C62 C63 176.82(17)
C61 C62 C63 C64 -1.6(3)
C62 C63 C64 C65 1.7(3)
C63 C64 C65 C66 -0.6(3)
C62 C61 C66 C65 0.7(3)
P4 C61 C66 C65 -175.50(15)
C64 C65 C66 C61 -0.6(3)
C55 P4 C67 C68 -82.12(17)
C61 P4 C67 C68 23.70(17)
C55 P4 C67 C72 98.77(15)
C61 P4 C67 C72 -155.41(14)
C72 C67 C68 C69 0.2(3)
P4 C67 C68 C69 -178.85(15)
C67 C68 C69 C70 -0.2(3)
C68 C69 C70 C71 0.0(3)
C69 C70 C71 C72 0.1(3)
C70 C71 C72 C67 -0.1(3)
C68 C67 C72 C71 -0.1(3)
P4 C67 C72 C71 179.05(15)
C79 B1 C73 C74 104.0(2)
C91 B1 C73 C74 -133.03(19)
C85 B1 C73 C74 -13.8(3)
C79 B1 C73 C78 -74.8(2)
C91 B1 C73 C78 48.1(2)
C85 B1 C73 C78 167.38(17)
C78 C73 C74 C75 0.0(3)
B1 C73 C74 C75 -178.84(19)
C73 C74 C75 C76 -0.4(3)
C74 C75 C76 C77 0.6(4)
C75 C76 C77 C78 -0.6(4)
C76 C77 C78 C73 0.3(3)
C74 C73 C78 C77 0.0(3)
B1 C73 C78 C77 178.96(18)
C91 B1 C79 C84 -118.80(19)
C85 B1 C79 C84 121.38(19)
C73 B1 C79 C84 0.4(2)
C91 B1 C79 C80 65.8(2)
C85 B1 C79 C80 -54.0(2)
C73 B1 C79 C80 -174.94(17)
C84 C79 C80 C81 0.9(3)
B1 C79 C80 C81 176.65(18)
C79 C80 C81 C82 -1.6(3)
C80 C81 C82 C83 0.8(3)
C81 C82 C83 C84 0.6(3)
C82 C83 C84 C79 -1.4(3)
C80 C79 C84 C83 0.6(3)
B1 C79 C84 C83 -175.00(19)
C79 B1 C85 C86 124.30(19)
C91 B1 C85 C86 2.0(2)
C73 B1 C85 C86 -115.9(2)
C79 B1 C85 C90 -54.4(2)
C91 B1 C85 C90 -176.67(17)
C73 B1 C85 C90 65.4(2)
C90 C85 C86 C87 -3.2(3)
B1 C85 C86 C87 178.01(19)
C85 C86 C87 C88 0.7(3)
C86 C87 C88 C89 1.8(3)
C87 C88 C89 C90 -1.6(3)
C88 C89 C90 C85 -1.1(3)
C86 C85 C90 C89 3.5(3)
B1 C85 C90 C89 -177.75(19)
C79 B1 C91 C92 -11.1(2)
C85 B1 C91 C92 107.15(19)
C73 B1 C91 C92 -132.06(18)
C79 B1 C91 C96 170.88(16)
C85 B1 C91 C96 -70.8(2)
C73 B1 C91 C96 50.0(2)
C96 C91 C92 C93 1.5(3)
B1 C91 C92 C93 -176.58(17)
C91 C92 C93 C94 -1.0(3)
C92 C93 C94 C95 -0.1(3)
C93 C94 C95 C96 0.6(3)
C94 C95 C96 C91 0.0(3)
C92 C91 C96 C95 -1.0(3)
B1 C91 C96 C95 177.19(18)
